data_4132116
loop_
_publ_author_name
'Wang, Yong'
'Wen, Xin'
'Cui, Xin'
'Zhang, X. Peter'

_publ_section_title
;
 Enantioselective Radical Cyclization for Construction of 5-Membered Ring
 Structures by Metalloradical C-H Alkylation.
;
_journal_issue 14
_journal_name_full 'Journal of the American Chemical Society'
_journal_page_first 4792
_journal_page_last 4796
_journal_paper_doi 10.1021/jacs.8b01662
_journal_volume 140
_journal_year 2018
_chemical_absolute_configuration ad
_chemical_formula_moiety 'C16 H23 N O2'
_chemical_formula_sum 'C16 H23 N O2'
_chemical_formula_weight 261.35
_space_group_crystal_system orthorhombic
_space_group_IT_number 19
_space_group_name_Hall 'P 2ac 2ab'
_space_group_name_H-M_alt 'P 21 21 21'
_atom_sites_solution_hydrogens geom
_atom_sites_solution_primary dual
_atom_sites_solution_secondary difmap
_audit_creation_method SHELXL-2014/7
_cell_angle_alpha 90
_cell_angle_beta 90
_cell_angle_gamma 90
_cell_formula_units_Z 4
_cell_length_a 6.4315(2)
_cell_length_b 10.2343(3)
_cell_length_c 22.1045(6)
_cell_measurement_reflns_used 8157
_cell_measurement_temperature 100(2)
_cell_measurement_theta_max 69.88
_cell_measurement_theta_min 4.00
_cell_volume 1454.96(7)
_computing_cell_refinement 'SAINT (Bruker, 2014)'
_computing_data_collection 'APEX2 (Bruker, 2014)'
_computing_data_reduction 'SAINT (Bruker, 2014)'
_computing_molecular_graphics 'Bruker SHELXTL'
_computing_publication_material 'Bruker SHELXTL'
_computing_structure_refinement 'SHELXL-2014 (Sheldrick, 2014)'
_computing_structure_solution 'SHELXL-2014 (Sheldrick, 2014)'
_diffrn_ambient_temperature 100(2)
_diffrn_measured_fraction_theta_full 0.993
_diffrn_measured_fraction_theta_max 0.982
_diffrn_measurement_device_type 'Bruker Kappa DUO CCD diffractometer'
_diffrn_measurement_method '\f and \w scans'
_diffrn_radiation_monochromator mirrors
_diffrn_radiation_type CuK\a
_diffrn_radiation_wavelength 1.54178
_diffrn_reflns_av_R_equivalents 0.0303
_diffrn_reflns_av_unetI/netI 0.0211
_diffrn_reflns_Laue_measured_fraction_full 0.993
_diffrn_reflns_Laue_measured_fraction_max 0.982
_diffrn_reflns_limit_h_max 7
_diffrn_reflns_limit_h_min -7
_diffrn_reflns_limit_k_max 11
_diffrn_reflns_limit_k_min -10
_diffrn_reflns_limit_l_max 26
_diffrn_reflns_limit_l_min -26
_diffrn_reflns_number 12889
_diffrn_reflns_point_group_measured_fraction_full 0.992
_diffrn_reflns_point_group_measured_fraction_max 0.975
_diffrn_reflns_theta_full 67.679
_diffrn_reflns_theta_max 69.877
_diffrn_reflns_theta_min 4.000
_diffrn_source 'microfocus sealed tube'
_diffrn_source_type 'Incoatec I\uS'
_exptl_absorpt_coefficient_mu 0.614
_exptl_absorpt_correction_T_max 0.7533
_exptl_absorpt_correction_T_min 0.6924
_exptl_absorpt_correction_type multi-scan
_exptl_absorpt_process_details
;
Sheldrick, G.M. (2013). SADABS. Bruker AXS Inc. Madison, WI USA.
;
_exptl_crystal_colour colorless
_exptl_crystal_density_diffrn 1.193
_exptl_crystal_density_meas ?
_exptl_crystal_density_method none
_exptl_crystal_description plate
_exptl_crystal_F_000 568
_exptl_crystal_size_max 0.240
_exptl_crystal_size_mid 0.160
_exptl_crystal_size_min 0.110
_refine_diff_density_max 0.191
_refine_diff_density_min -0.146
_refine_diff_density_rms 0.029
_refine_ls_abs_structure_details
;
 Flack x determined using 1062 quotients [(I+)-(I-)]/[(I+)+(I-)]
 (Parsons, Flack and Wagner, Acta Cryst. B69 (2013) 249-259).
;
_refine_ls_abs_structure_Flack 0.04(6)
_refine_ls_extinction_method none
_refine_ls_goodness_of_fit_ref 1.049
_refine_ls_hydrogen_treatment constr
_refine_ls_matrix_type full
_refine_ls_number_parameters 176
_refine_ls_number_reflns 2694
_refine_ls_number_restraints 0
_refine_ls_restrained_S_all 1.049
_refine_ls_R_factor_all 0.0268
_refine_ls_R_factor_gt 0.0258
_refine_ls_shift/su_max 0.000
_refine_ls_shift/su_mean 0.000
_refine_ls_structure_factor_coef Fsqd
_refine_ls_weighting_details 'w=1/[\s^2^(Fo^2^)+(0.0324P)^2^+0.2676P] where P=(Fo^2^+2Fc^2^)/3'
_refine_ls_weighting_scheme calc
_refine_ls_wR_factor_gt 0.0648
_refine_ls_wR_factor_ref 0.0655
_reflns_Friedel_coverage 0.691
_reflns_Friedel_fraction_full 0.991
_reflns_Friedel_fraction_max 0.966
_reflns_number_gt 2614
_reflns_number_total 2694
_reflns_threshold_expression 'I > 2\s(I)'
_cod_data_source_file ja8b01662_si_004.cif
_cod_data_source_block C16H23NO2
_cod_depositor_comments
;
The following automatic conversions were performed:

data item '_exptl_crystal_density_meas' value 'not measured' was
changed to '?' -- the value is perceived as not measured.

Automatic conversion script
Id: cif_fix_values 6909 2019-04-08 15:41:33Z antanas 
;
_cod_database_code 4132116
_shelx_shelxl_version_number 2014/7
_shelx_space_group_comment
;
The symmetry employed for this shelxl refinement is uniquely defined
by the following loop, which should always be used as a source of
symmetry information in preference to the above space-group names.
They are only intended as comments.
;
_shelx_estimated_absorpt_t_min 0.867
_shelx_estimated_absorpt_t_max 0.936

loop_
_space_group_symop_operation_xyz
'x, y, z'
'-x+1/2, -y, z+1/2'
'-x, y+1/2, -z+1/2'
'x+1/2, -y+1/2, -z'

loop_
_atom_site_label
_atom_site_type_symbol
_atom_site_fract_x
_atom_site_fract_y
_atom_site_fract_z
_atom_site_U_iso_or_equiv
_atom_site_adp_type
_atom_site_occupancy
_atom_site_site_symmetry_order
_atom_site_calc_flag
_atom_site_refinement_flags_posn
_atom_site_refinement_flags_adp
O1 O 0.71019(17) 0.44709(10) 0.63390(4) 0.0173(2) Uani 1 1 d . .
O2 O 0.93780(17) 0.35070(10) 0.69942(5) 0.0199(2) Uani 1 1 d . .
N1 N 0.73532(19) 0.51996(11) 0.72875(5) 0.0152(3) Uani 1 1 d . .
C1 C 0.7729(3) 0.23808(16) 0.58299(7) 0.0273(4) Uani 1 1 d . .
H1A H 0.8535 0.2043 0.6172 0.041 Uiso 1 1 calc R U
H1B H 0.8239 0.1988 0.5454 0.041 Uiso 1 1 calc R U
H1C H 0.6259 0.2161 0.5885 0.041 Uiso 1 1 calc R U
C2 C 0.7971(3) 0.38546(16) 0.57971(7) 0.0205(3) Uani 1 1 d . .
C3 C 0.8057(2) 0.43270(14) 0.68795(6) 0.0151(3) Uani 1 1 d . .
C4 C 0.8072(2) 0.50981(15) 0.79163(6) 0.0191(3) Uani 1 1 d . .
H4A H 0.9521 0.5411 0.7957 0.023 Uiso 1 1 calc R U
H4B H 0.7991 0.4185 0.8062 0.023 Uiso 1 1 calc R U
C5 C 0.6576(3) 0.59750(16) 0.82635(7) 0.0210(3) Uani 1 1 d . .
H5A H 0.7272 0.6391 0.8613 0.025 Uiso 1 1 calc R U
H5B H 0.5354 0.5477 0.8409 0.025 Uiso 1 1 calc R U
C6 C 0.5945(2) 0.69892(15) 0.77922(7) 0.0193(3) Uani 1 1 d . .
H6A H 0.7031 0.7669 0.7750 0.023 Uiso 1 1 calc R U
H6B H 0.4618 0.7414 0.7905 0.023 Uiso 1 1 calc R U
C7 C 0.5703(2) 0.62069(14) 0.71993(7) 0.0164(3) Uani 1 1 d . .
C8 C 0.6156(2) 0.70603(15) 0.66456(7) 0.0164(3) Uani 1 1 d . .
C9 C 0.8127(3) 0.76110(15) 0.65731(7) 0.0193(3) Uani 1 1 d . .
H9 H 0.9159 0.7469 0.6874 0.023 Uiso 1 1 calc R U
C10 C 0.8601(3) 0.83613(16) 0.60699(7) 0.0242(4) Uani 1 1 d . .
H10 H 0.9955 0.8720 0.6027 0.029 Uiso 1 1 calc R U
C11 C 0.7112(3) 0.85919(16) 0.56296(7) 0.0251(4) Uani 1 1 d . .
H11 H 0.7442 0.9099 0.5283 0.030 Uiso 1 1 calc R U
C12 C 0.5140(3) 0.80749(17) 0.57007(7) 0.0264(4) Uani 1 1 d . .
H12 H 0.4103 0.8240 0.5404 0.032 Uiso 1 1 calc R U
C13 C 0.4666(2) 0.73133(15) 0.62043(7) 0.0213(3) Uani 1 1 d . .
H13 H 0.3307 0.6962 0.6247 0.026 Uiso 1 1 calc R U
C14 C 0.6619(3) 0.44239(19) 0.52994(7) 0.0292(4) Uani 1 1 d . .
H14A H 0.5162 0.4197 0.5375 0.044 Uiso 1 1 calc R U
H14B H 0.7052 0.4066 0.4908 0.044 Uiso 1 1 calc R U
H14C H 0.6771 0.5377 0.5294 0.044 Uiso 1 1 calc R U
C15 C 1.0226(3) 0.42656(19) 0.57123(7) 0.0284(4) Uani 1 1 d . .
H15A H 1.0331 0.5219 0.5739 0.043 Uiso 1 1 calc R U
H15B H 1.0716 0.3975 0.5315 0.043 Uiso 1 1 calc R U
H15C H 1.1083 0.3867 0.6029 0.043 Uiso 1 1 calc R U
C16 C 0.3561(2) 0.55552(16) 0.71783(7) 0.0214(3) Uani 1 1 d . .
H16A H 0.3464 0.5003 0.6817 0.032 Uiso 1 1 calc R U
H16B H 0.2479 0.6229 0.7164 0.032 Uiso 1 1 calc R U
H16C H 0.3369 0.5017 0.7541 0.032 Uiso 1 1 calc R U

loop_
_atom_site_aniso_label
_atom_site_aniso_U_11
_atom_site_aniso_U_22
_atom_site_aniso_U_33
_atom_site_aniso_U_23
_atom_site_aniso_U_13
_atom_site_aniso_U_12
O1 0.0189(5) 0.0182(5) 0.0149(5) -0.0033(4) -0.0012(4) 0.0015(4)
O2 0.0189(5) 0.0187(5) 0.0220(5) -0.0015(4) 0.0005(4) 0.0053(4)
N1 0.0159(6) 0.0151(6) 0.0146(6) -0.0002(5) -0.0005(5) 0.0023(5)
C1 0.0308(9) 0.0250(9) 0.0262(8) -0.0102(7) 0.0064(7) -0.0049(7)
C2 0.0214(8) 0.0245(8) 0.0156(7) -0.0053(6) 0.0044(6) -0.0041(7)
C3 0.0140(7) 0.0138(7) 0.0174(7) 0.0007(5) 0.0011(6) -0.0020(6)
C4 0.0203(7) 0.0217(7) 0.0152(7) 0.0006(6) -0.0004(6) 0.0021(6)
C5 0.0257(8) 0.0206(8) 0.0166(7) -0.0018(6) 0.0035(6) 0.0007(6)
C6 0.0221(8) 0.0159(7) 0.0200(7) -0.0025(6) 0.0044(6) 0.0011(6)
C7 0.0152(7) 0.0132(7) 0.0208(7) -0.0005(6) 0.0014(6) 0.0017(6)
C8 0.0196(7) 0.0116(7) 0.0179(7) -0.0015(6) -0.0012(6) 0.0020(6)
C9 0.0201(8) 0.0190(7) 0.0189(7) 0.0016(6) -0.0037(6) -0.0005(6)
C10 0.0255(8) 0.0228(8) 0.0243(8) 0.0025(6) -0.0002(6) -0.0045(7)
C11 0.0380(9) 0.0199(8) 0.0175(7) 0.0038(6) -0.0019(7) 0.0010(8)
C12 0.0315(9) 0.0238(8) 0.0239(8) 0.0015(7) -0.0106(7) 0.0052(7)
C13 0.0192(8) 0.0193(8) 0.0253(8) -0.0011(6) -0.0048(6) 0.0009(6)
C14 0.0338(10) 0.0376(10) 0.0163(7) -0.0041(7) -0.0009(7) -0.0029(8)
C15 0.0250(9) 0.0377(10) 0.0227(8) -0.0066(7) 0.0076(7) -0.0097(8)
C16 0.0170(8) 0.0187(7) 0.0285(8) 0.0020(7) 0.0015(6) -0.0001(6)

loop_
_atom_type_symbol
_atom_type_description
_atom_type_scat_dispersion_real
_atom_type_scat_dispersion_imag
_atom_type_scat_source
C C 0.0181 0.0091 'International Tables Vol C Tables 4.2.6.8 and 6.1.1.4'
H H 0.0000 0.0000 'International Tables Vol C Tables 4.2.6.8 and 6.1.1.4'
N N 0.0311 0.0180 'International Tables Vol C Tables 4.2.6.8 and 6.1.1.4'
O O 0.0492 0.0322 'International Tables Vol C Tables 4.2.6.8 and 6.1.1.4'

loop_
_geom_angle_atom_site_label_1
_geom_angle_atom_site_label_2
_geom_angle_atom_site_label_3
_geom_angle
C3 O1 C2 120.17(12)
C3 N1 C4 118.73(12)
C3 N1 C7 127.55(12)
C4 N1 C7 113.34(11)
C2 C1 H1A 109.5
C2 C1 H1B 109.5
H1A C1 H1B 109.5
C2 C1 H1C 109.5
H1A C1 H1C 109.5
H1B C1 H1C 109.5
O1 C2 C14 102.05(13)
O1 C2 C1 110.47(12)
C14 C2 C1 110.93(14)
O1 C2 C15 110.20(13)
C14 C2 C15 110.52(14)
C1 C2 C15 112.22(15)
O2 C3 N1 123.42(13)
O2 C3 O1 125.08(13)
N1 C3 O1 111.50(12)
N1 C4 C5 103.68(12)
N1 C4 H4A 111.0
C5 C4 H4A 111.0
N1 C4 H4B 111.0
C5 C4 H4B 111.0
H4A C4 H4B 109.0
C4 C5 C6 102.98(12)
C4 C5 H5A 111.2
C6 C5 H5A 111.2
C4 C5 H5B 111.2
C6 C5 H5B 111.2
H5A C5 H5B 109.1
C5 C6 C7 104.70(12)
C5 C6 H6A 110.8
C7 C6 H6A 110.8
C5 C6 H6B 110.8
C7 C6 H6B 110.8
H6A C6 H6B 108.9
N1 C7 C8 111.29(12)
N1 C7 C16 110.06(12)
C8 C7 C16 113.27(13)
N1 C7 C6 100.12(12)
C8 C7 C6 111.32(12)
C16 C7 C6 110.02(13)
C13 C8 C9 117.99(14)
C13 C8 C7 122.38(14)
C9 C8 C7 119.62(13)
C10 C9 C8 121.03(14)
C10 C9 H9 119.5
C8 C9 H9 119.5
C11 C10 C9 120.42(16)
C11 C10 H10 119.8
C9 C10 H10 119.8
C12 C11 C10 119.25(15)
C12 C11 H11 120.4
C10 C11 H11 120.4
C11 C12 C13 120.37(15)
C11 C12 H12 119.8
C13 C12 H12 119.8
C8 C13 C12 120.92(15)
C8 C13 H13 119.5
C12 C13 H13 119.5
C2 C14 H14A 109.5
C2 C14 H14B 109.5
H14A C14 H14B 109.5
C2 C14 H14C 109.5
H14A C14 H14C 109.5
H14B C14 H14C 109.5
C2 C15 H15A 109.5
C2 C15 H15B 109.5
H15A C15 H15B 109.5
C2 C15 H15C 109.5
H15A C15 H15C 109.5
H15B C15 H15C 109.5
C7 C16 H16A 109.5
C7 C16 H16B 109.5
H16A C16 H16B 109.5
C7 C16 H16C 109.5
H16A C16 H16C 109.5
H16B C16 H16C 109.5

loop_
_geom_bond_atom_site_label_1
_geom_bond_atom_site_label_2
_geom_bond_distance
O1 C3 1.3517(18)
O1 C2 1.4646(17)
O2 C3 1.2206(19)
N1 C3 1.3475(19)
N1 C4 1.4684(18)
N1 C7 1.4923(18)
C1 C2 1.518(2)
C1 H1A 0.9800
C1 H1B 0.9800
C1 H1C 0.9800
C2 C14 1.518(2)
C2 C15 1.522(2)
C4 C5 1.523(2)
C4 H4A 0.9900
C4 H4B 0.9900
C5 C6 1.525(2)
C5 H5A 0.9900
C5 H5B 0.9900
C6 C7 1.544(2)
C6 H6A 0.9900
C6 H6B 0.9900
C7 C8 1.532(2)
C7 C16 1.531(2)
C8 C13 1.391(2)
C8 C9 1.397(2)
C9 C10 1.386(2)
C9 H9 0.9500
C10 C11 1.385(2)
C10 H10 0.9500
C11 C12 1.383(3)
C11 H11 0.9500
C12 C13 1.393(2)
C12 H12 0.9500
C13 H13 0.9500
C14 H14A 0.9800
C14 H14B 0.9800
C14 H14C 0.9800
C15 H15A 0.9800
C15 H15B 0.9800
C15 H15C 0.9800
C16 H16A 0.9800
C16 H16B 0.9800
C16 H16C 0.9800

loop_
_geom_torsion_atom_site_label_1
_geom_torsion_atom_site_label_2
_geom_torsion_atom_site_label_3
_geom_torsion_atom_site_label_4
_geom_torsion
C3 O1 C2 C14 -172.19(13)
C3 O1 C2 C1 69.79(18)
C3 O1 C2 C15 -54.78(18)
C4 N1 C3 O2 -5.3(2)
C7 N1 C3 O2 -177.82(14)
C4 N1 C3 O1 173.96(12)
C7 N1 C3 O1 1.4(2)
C2 O1 C3 O2 -15.8(2)
C2 O1 C3 N1 164.95(12)
C3 N1 C4 C5 -165.89(13)
C7 N1 C4 C5 7.66(17)
N1 C4 C5 C6 -28.59(16)
C4 C5 C6 C7 39.56(16)
C3 N1 C7 C8 -53.24(19)
C4 N1 C7 C8 133.90(13)
C3 N1 C7 C16 73.18(18)
C4 N1 C7 C16 -99.68(14)
C3 N1 C7 C6 -171.01(13)
C4 N1 C7 C6 16.13(15)
C5 C6 C7 N1 -33.64(15)
C5 C6 C7 C8 -151.39(13)
C5 C6 C7 C16 82.20(15)
N1 C7 C8 C13 130.90(15)
C16 C7 C8 C13 6.3(2)
C6 C7 C8 C13 -118.33(16)
N1 C7 C8 C9 -49.01(18)
C16 C7 C8 C9 -173.64(14)
C6 C7 C8 C9 61.76(18)
C13 C8 C9 C10 -1.5(2)
C7 C8 C9 C10 178.42(14)
C8 C9 C10 C11 0.7(2)
C9 C10 C11 C12 0.6(3)
C10 C11 C12 C13 -1.0(3)
C9 C8 C13 C12 1.1(2)
C7 C8 C13 C12 -178.85(15)
C11 C12 C13 C8 0.2(2)
